data_8102037
loop_
_publ_author_name
'Cai, T.-J.'
'Jiang, W.-J.'
'Peng, Z.-S.'
'Long, Y.-F.'
'Deng, Q.'

_publ_section_title
;
Crystal structure of aquabis(acrylato-O,O')(1,10-phenanthroline-N,
N')cadmium(II), Cd(H~2~O)(C~3~H~3~O~2~)~2~(C~12~H~10~N~2~)
;
_journal_issue 3
_journal_name_full 'Zeitschrift f\"ur Kristallographie - New Crystal Structures'
_journal_page_first 421
_journal_page_last 422
_journal_volume 221
_journal_year 2006
_chemical_formula_moiety 'C18 H15 Cd N2 O5'
_chemical_formula_structural Cd(H2O)(C3H3O2)2(C12H10N2)
_chemical_formula_sum 'C18 H15 Cd N2 O5'
_chemical_formula_weight 451.72
_chemical_name_systematic
; 
aquabis(acrylato-O,O')(1,10-phenanthroline-N,N')cadmium(II)
;
_space_group_IT_number 14
_symmetry_cell_setting monoclinic
_symmetry_space_group_name_Hall '-P 2yn'
_symmetry_space_group_name_H-M 'P 1 21/n 1'
_atom_sites_solution_hydrogens geom
_atom_sites_solution_primary direct
_atom_sites_solution_secondary difmap
_audit_creation_method SHELXL-97
_cell_angle_alpha 90.00
_cell_angle_beta 101.235(2)
_cell_angle_gamma 90.00
_cell_formula_units_Z 4
_cell_length_a 9.9973(5)
_cell_length_b 9.0433(4)
_cell_length_c 19.4849(8)
_cell_measurement_reflns_used 3845
_cell_measurement_temperature 273(2)
_cell_measurement_theta_max 27.5
_cell_measurement_theta_min 0.85
_cell_volume 1727.84(14)
_computing_cell_refinement 'SAINT (Bruker, 2003)'
_computing_data_collection 'SMART (Bruker, 2003)'
_computing_data_reduction SAINT
_computing_molecular_graphics SHELXTL
_computing_publication_material SHELXTL
_computing_structure_refinement 'SHELXS-97 (Sheldrick, 1997)'
_computing_structure_solution 'SHELXS-97 (Sheldrick, 1997)'
_diffrn_ambient_temperature 273(2)
_diffrn_detector_area_resol_mean 8.35
_diffrn_measured_fraction_theta_full 0.982
_diffrn_measured_fraction_theta_max 0.982
_diffrn_measurement_device_type 'Bruker SMART APEX CCD II'
_diffrn_measurement_method omega
_diffrn_radiation_monochromator graphite
_diffrn_radiation_source 'fine-focus sealed tube'
_diffrn_radiation_type MoK\a
_diffrn_radiation_wavelength 0.71073
_diffrn_reflns_av_R_equivalents 0.0173
_diffrn_reflns_av_sigmaI/netI 0.0158
_diffrn_reflns_limit_h_max 12
_diffrn_reflns_limit_h_min -13
_diffrn_reflns_limit_k_max 11
_diffrn_reflns_limit_k_min -11
_diffrn_reflns_limit_l_max 25
_diffrn_reflns_limit_l_min -25
_diffrn_reflns_number 16347
_diffrn_reflns_theta_full 28.41
_diffrn_reflns_theta_max 28.41
_diffrn_reflns_theta_min 2.14
_diffrn_standards_decay_% negligible
_diffrn_standards_interval_count none
_diffrn_standards_number 0
_exptl_absorpt_coefficient_mu 1.296
_exptl_absorpt_correction_T_max 0.85
_exptl_absorpt_correction_T_min 0.75
_exptl_absorpt_correction_type multi-scan
_exptl_absorpt_process_details 'SADABS (Sheldrick, 1996)'
_exptl_crystal_colour colorless
_exptl_crystal_density_diffrn 1.736
_exptl_crystal_density_method 'not measured'
_exptl_crystal_description block
_exptl_crystal_F_000 900
_exptl_crystal_size_max 0.34
_exptl_crystal_size_mid 0.30
_exptl_crystal_size_min 0.25
_refine_diff_density_max 0.943
_refine_diff_density_min -0.429
_refine_diff_density_rms 0.064
_refine_ls_extinction_method none
_refine_ls_goodness_of_fit_ref 1.033
_refine_ls_hydrogen_treatment constr
_refine_ls_matrix_type full
_refine_ls_number_parameters 235
_refine_ls_number_reflns 4265
_refine_ls_number_restraints 0
_refine_ls_restrained_S_all 1.033
_refine_ls_R_factor_all 0.0316
_refine_ls_R_factor_gt 0.0246
_refine_ls_shift/su_max 0.001
_refine_ls_shift/su_mean 0.000
_refine_ls_structure_factor_coef Fsqd
_refine_ls_weighting_details 'calc w=1/[\s^2^(Fo^2^)+(0.0296P)^2^+1.3102P] where P=(Fo^2^+2Fc^2^)/3'
_refine_ls_weighting_scheme calc
_refine_ls_wR_factor_gt 0.0605
_refine_ls_wR_factor_ref 0.0654
_reflns_number_gt 3628
_reflns_number_total 4265
_reflns_threshold_expression >2sigma(I)
_cod_data_source_file 1267-1860.cff
_cod_data_source_block Cd(C12H10N2)(C3H3O2)2H2O
_cod_original_sg_symbol_H-M P12(1)/n1
_cod_database_code 8102037

loop_
_symmetry_equiv_pos_as_xyz
'x, y, z'
'-x+1/2, y+1/2, -z+1/2'
'-x, -y, -z'
'x-1/2, -y-1/2, z-1/2'

loop_
_atom_site_label
_atom_site_type_symbol
_atom_site_fract_x
_atom_site_fract_y
_atom_site_fract_z
_atom_site_U_iso_or_equiv
_atom_site_adp_type
_atom_site_occupancy
_atom_site_symmetry_multiplicity
_atom_site_Wyckoff_symbol
_atom_site_calc_flag
_atom_site_refinement_flags
_atom_site_disorder_assembly
_atom_site_disorder_group
Cd1 Cd 0.686714(15) 0.320164(17) 0.849006(8) 0.03514(6) Uani 1 4 e d . . .
O1 O 0.4701(2) 0.3936(2) 0.79788(12) 0.0650(5) Uani 1 4 e d . . .
O2 O 0.61122(19) 0.5757(2) 0.79721(10) 0.0540(4) Uani 1 4 e d . . .
O3 O 0.6461(2) 0.05731(19) 0.82083(10) 0.0524(4) Uani 1 4 e d . . .
O4 O 0.5693(2) 0.15147(19) 0.90926(10) 0.0515(4) Uani 1 4 e d . . .
O5 O 0.7981(2) 0.32370(19) 0.75787(10) 0.0563(5) Uani 1 4 e d . . .
H5A H 0.8007 0.4087 0.7435 0.084 Uiso 1 4 e calc R . .
C1 C 0.9777(3) 0.1411(3) 0.89783(17) 0.0564(7) Uani 1 4 e d . . .
H1A H 0.9552 0.1039 0.8526 0.068 Uiso 1 4 e calc R . .
C2 C 1.0961(3) 0.0906(4) 0.9412(2) 0.0734(10) Uani 1 4 e d . . .
H2A H 1.1532 0.0241 0.9246 0.088 Uiso 1 4 e calc R . .
C3 C 1.1264(3) 0.1393(4) 1.0073(2) 0.0784(12) Uani 1 4 e d . . .
H3A H 1.2046 0.1051 1.0370 0.094 Uiso 1 4 e calc R . .
C4 C 1.0404(3) 0.2428(4) 1.03265(16) 0.0616(8) Uani 1 4 e d . . .
C5 C 1.0619(4) 0.2981(5) 1.1027(2) 0.0865(13) Uani 1 4 e d . . .
H5B H 1.1373 0.2658 1.1350 0.104 Uiso 1 4 e calc R . .
C6 C 0.9764(5) 0.3946(5) 1.12293(16) 0.0867(13) Uani 1 4 e d . . .
H6A H 0.9924 0.4261 1.1693 0.104 Uiso 1 4 e calc R . .
C7 C 0.8602(3) 0.4512(4) 1.07482(14) 0.0612(8) Uani 1 4 e d . . .
C8 C 0.7680(4) 0.5560(4) 1.09200(18) 0.0769(11) Uani 1 4 e d . . .
H8A H 0.7794 0.5909 1.1377 0.092 Uiso 1 4 e calc R . .
C9 C 0.6640(4) 0.6062(4) 1.04345(19) 0.0694(9) Uani 1 4 e d . . .
H9A H 0.6043 0.6768 1.0548 0.083 Uiso 1 4 e calc R . .
C10 C 0.6473(3) 0.5502(3) 0.97553(15) 0.0526(6) Uani 1 4 e d . . .
H10A H 0.5755 0.5855 0.9419 0.063 Uiso 1 4 e calc R . .
C11 C 0.8354(2) 0.3995(3) 1.00559(12) 0.0430(5) Uani 1 4 e d . . .
C12 C 0.9255(2) 0.2911(3) 0.98423(13) 0.0439(5) Uani 1 4 e d . . .
C13 C 0.2601(4) 0.5907(5) 0.73142(19) 0.0848(11) Uani 1 4 e d . . .
H13A H 0.2334 0.4935 0.7366 0.102 Uiso 1 4 e calc R . .
H13B H 0.1960 0.6608 0.7117 0.102 Uiso 1 4 e calc R . .
C14 C 0.3819(3) 0.6270(4) 0.75094(16) 0.0621(7) Uani 1 4 e d . . .
H14A H 0.4047 0.7252 0.7449 0.075 Uiso 1 4 e calc R . .
C15 C 0.4950(3) 0.5238(3) 0.78361(12) 0.0448(5) Uani 1 4 e d . . .
C16 C 0.4308(3) -0.1169(3) 0.92203(17) 0.0594(7) Uani 1 4 e d . . .
H16A H 0.4048 -0.0366 0.9463 0.071 Uiso 1 4 e calc R . .
H16B H 0.3944 -0.2100 0.9270 0.071 Uiso 1 4 e calc R . .
C17 C 0.5181(3) -0.0989(3) 0.88113(14) 0.0484(6) Uani 1 4 e d . . .
H17A H 0.5423 -0.1810 0.8575 0.058 Uiso 1 4 e calc R . .
C18 C 0.5815(2) 0.0461(3) 0.87003(12) 0.0392(5) Uani 1 4 e d . . .
N2 N 0.89593(19) 0.2396(2) 0.91807(11) 0.0428(4) Uani 1 4 e d . . .
N1 N 0.72941(19) 0.4489(2) 0.95687(10) 0.0396(4) Uani 1 4 e d . . .

loop_
_atom_site_aniso_label
_atom_site_aniso_U_11
_atom_site_aniso_U_22
_atom_site_aniso_U_33
_atom_site_aniso_U_23
_atom_site_aniso_U_13
_atom_site_aniso_U_12
Cd1 0.03781(10) 0.03411(9) 0.03279(9) -0.00047(6) 0.00510(6) -0.00031(6)
O1 0.0511(11) 0.0591(12) 0.0793(14) 0.0192(11) -0.0011(10) -0.0089(9)
O2 0.0533(11) 0.0450(10) 0.0623(12) 0.0059(8) 0.0078(9) 0.0012(8)
O3 0.0677(11) 0.0408(10) 0.0556(11) -0.0079(8) 0.0292(9) -0.0099(8)
O4 0.0675(12) 0.0368(9) 0.0552(11) -0.0077(8) 0.0240(9) -0.0042(8)
O5 0.0866(14) 0.0382(10) 0.0532(11) 0.0078(8) 0.0358(10) 0.0087(9)
C1 0.0483(14) 0.0558(16) 0.0685(18) 0.0115(13) 0.0198(13) 0.0072(12)
C2 0.0434(15) 0.073(2) 0.105(3) 0.032(2) 0.0193(17) 0.0133(14)
C3 0.0350(14) 0.082(2) 0.110(3) 0.052(2) -0.0069(16) -0.0006(14)
C4 0.0428(14) 0.0706(19) 0.0626(18) 0.0294(15) -0.0112(12) -0.0174(13)
C5 0.070(2) 0.113(3) 0.060(2) 0.033(2) -0.0291(18) -0.032(2)
C6 0.101(3) 0.113(3) 0.0367(16) 0.0048(17) -0.0110(17) -0.052(3)
C7 0.0789(19) 0.0664(18) 0.0363(13) -0.0026(12) 0.0064(13) -0.0364(16)
C8 0.112(3) 0.074(2) 0.0523(18) -0.0262(16) 0.0362(19) -0.045(2)
C9 0.091(2) 0.0541(18) 0.073(2) -0.0229(16) 0.0419(19) -0.0207(17)
C10 0.0599(15) 0.0412(14) 0.0612(16) -0.0083(12) 0.0230(13) -0.0062(12)
C11 0.0492(13) 0.0448(13) 0.0340(11) 0.0023(9) 0.0053(9) -0.0196(11)
C12 0.0371(11) 0.0492(14) 0.0412(12) 0.0147(10) -0.0025(9) -0.0117(10)
C13 0.060(2) 0.112(3) 0.075(2) 0.019(2) -0.0065(17) 0.012(2)
C14 0.0574(17) 0.0652(19) 0.0603(18) 0.0098(14) 0.0028(13) 0.0128(14)
C15 0.0484(13) 0.0494(14) 0.0368(12) 0.0099(10) 0.0090(10) 0.0113(11)
C16 0.0565(16) 0.0526(16) 0.0716(19) 0.0060(14) 0.0186(14) -0.0063(13)
C17 0.0585(15) 0.0342(12) 0.0548(15) -0.0007(10) 0.0167(12) -0.0028(11)
C18 0.0398(11) 0.0339(11) 0.0428(12) 0.0020(9) 0.0055(9) 0.0022(9)
N2 0.0380(10) 0.0439(11) 0.0458(11) 0.0070(9) 0.0069(8) 0.0007(8)
N1 0.0446(10) 0.0358(10) 0.0383(10) -0.0018(8) 0.0077(8) -0.0065(8)

loop_
_atom_type_symbol
_atom_type_description
_atom_type_scat_dispersion_real
_atom_type_scat_dispersion_imag
_atom_type_scat_source
C C 0.0033 0.0016 'International Tables Vol C Tables 4.2.6.8 and 6.1.1.4'
H H 0.0000 0.0000 'International Tables Vol C Tables 4.2.6.8 and 6.1.1.4'
N N 0.0061 0.0033 'International Tables Vol C Tables 4.2.6.8 and 6.1.1.4'
O O 0.0106 0.0060 'International Tables Vol C Tables 4.2.6.8 and 6.1.1.4'
Cd Cd -0.8075 1.2024 'International Tables Vol C Tables 4.2.6.8 and 6.1.1.4'

loop_
_geom_angle_atom_site_label_1
_geom_angle_atom_site_label_2
_geom_angle_atom_site_label_3
_geom_angle
_geom_angle_site_symmetry_1
_geom_angle_site_symmetry_3
_geom_angle_publ_flag
O5 Cd1 O1 102.76(8) . . ?
O5 Cd1 N1 130.98(7) . . ?
O1 Cd1 N1 103.55(8) . . ?
O5 Cd1 O4 139.57(6) . . ?
O1 Cd1 O4 83.40(7) . . ?
N1 Cd1 O4 84.14(6) . . ?
O5 Cd1 N2 86.30(7) . . ?
O1 Cd1 N2 170.91(7) . . ?
N1 Cd1 N2 70.17(7) . . ?
O4 Cd1 N2 89.32(7) . . ?
O5 Cd1 O3 85.63(6) . . ?
O1 Cd1 O3 94.71(7) . . ?
N1 Cd1 O3 131.90(6) . . ?
O4 Cd1 O3 53.95(6) . . ?
N2 Cd1 O3 85.33(7) . . ?
O5 Cd1 O2 80.32(6) . . ?
O1 Cd1 O2 52.51(6) . . ?
N1 Cd1 O2 83.97(7) . . ?
O4 Cd1 O2 129.50(6) . . ?
N2 Cd1 O2 131.08(7) . . ?
O3 Cd1 O2 139.29(7) . . ?
O5 Cd1 C18 112.86(7) . . ?
O1 Cd1 C18 88.24(7) . . ?
N1 Cd1 C18 108.57(7) . . ?
O4 Cd1 C18 26.73(6) . . ?
N2 Cd1 C18 87.67(7) . . ?
O3 Cd1 C18 27.24(6) . . ?
O2 Cd1 C18 140.76(6) . . ?
C15 O1 Cd1 99.05(16) . . ?
C15 O2 Cd1 86.24(15) . . ?
C18 O3 Cd1 89.69(14) . . ?
C18 O4 Cd1 94.12(14) . . ?
Cd1 O5 H5A 109.5 . . ?
N2 C1 C2 122.9(3) . . ?
N2 C1 H1A 118.6 . . ?
C2 C1 H1A 118.6 . . ?
C3 C2 C1 118.9(3) . . ?
C3 C2 H2A 120.5 . . ?
C1 C2 H2A 120.5 . . ?
C2 C3 C4 120.7(3) . . ?
C2 C3 H3A 119.6 . . ?
C4 C3 H3A 119.6 . . ?
C12 C4 C3 116.2(3) . . ?
C12 C4 C5 118.9(3) . . ?
C3 C4 C5 124.9(3) . . ?
C6 C5 C4 121.7(3) . . ?
C6 C5 H5B 119.2 . . ?
C4 C5 H5B 119.2 . . ?
C5 C6 C7 121.5(3) . . ?
C5 C6 H6A 119.2 . . ?
C7 C6 H6A 119.2 . . ?
C11 C7 C8 116.9(3) . . ?
C11 C7 C6 118.5(3) . . ?
C8 C7 C6 124.6(3) . . ?
C9 C8 C7 120.9(3) . . ?
C9 C8 H8A 119.5 . . ?
C7 C8 H8A 119.5 . . ?
C8 C9 C10 118.6(3) . . ?
C8 C9 H9A 120.7 . . ?
C10 C9 H9A 120.7 . . ?
N1 C10 C9 123.0(3) . . ?
N1 C10 H10A 118.5 . . ?
C9 C10 H10A 118.5 . . ?
N1 C11 C7 122.1(3) . . ?
N1 C11 C12 117.9(2) . . ?
C7 C11 C12 120.0(3) . . ?
N2 C12 C4 122.2(3) . . ?
N2 C12 C11 118.5(2) . . ?
C4 C12 C11 119.4(3) . . ?
C14 C13 H13A 120.0 . . ?
C14 C13 H13B 120.0 . . ?
H13A C13 H13B 120.0 . . ?
C13 C14 C15 125.0(4) . . ?
C13 C14 H14A 117.5 . . ?
C15 C14 H14A 117.5 . . ?
O2 C15 O1 122.2(2) . . ?
O2 C15 C14 116.9(2) . . ?
O1 C15 C14 120.9(3) . . ?
C17 C16 H16A 120.0 . . ?
C17 C16 H16B 120.0 . . ?
H16A C16 H16B 120.0 . . ?
C16 C17 C18 123.6(3) . . ?
C16 C17 H17A 118.2 . . ?
C18 C17 H17A 118.2 . . ?
O4 C18 O3 122.2(2) . . ?
O4 C18 C17 119.4(2) . . ?
O3 C18 C17 118.5(2) . . ?
O4 C18 Cd1 59.15(12) . . ?
O3 C18 Cd1 63.08(12) . . ?
C17 C18 Cd1 177.32(17) . . ?
C1 N2 C12 119.1(2) . . ?
C1 N2 Cd1 124.55(19) . . ?
C12 N2 Cd1 116.19(16) . . ?
C10 N1 C11 118.5(2) . . ?
C10 N1 Cd1 124.65(18) . . ?
C11 N1 Cd1 116.18(16) . . ?

loop_
_geom_bond_atom_site_label_1
_geom_bond_atom_site_label_2
_geom_bond_distance
_geom_bond_site_symmetry_2
_geom_bond_publ_flag
Cd1 O5 2.2724(18) . ?
Cd1 O1 2.298(2) . ?
Cd1 N1 2.3676(19) . ?
Cd1 O4 2.3705(18) . ?
Cd1 N2 2.3706(19) . ?
Cd1 O3 2.4555(17) . ?
Cd1 O2 2.5753(18) . ?
Cd1 C18 2.754(2) . ?
O1 C15 1.246(3) . ?
O2 C15 1.233(3) . ?
O3 C18 1.260(3) . ?
O4 C18 1.242(3) . ?
O5 H5A 0.8200 . ?
C1 N2 1.320(3) . ?
C1 C2 1.391(4) . ?
C1 H1A 0.9300 . ?
C2 C3 1.338(6) . ?
C2 H2A 0.9300 . ?
C3 C4 1.423(5) . ?
C3 H3A 0.9300 . ?
C4 C12 1.407(3) . ?
C4 C5 1.430(5) . ?
C5 C6 1.333(6) . ?
C5 H5B 0.9300 . ?
C6 C7 1.437(5) . ?
C6 H6A 0.9300 . ?
C7 C11 1.403(3) . ?
C7 C8 1.407(5) . ?
C8 C9 1.341(5) . ?
C8 H8A 0.9300 . ?
C9 C10 1.396(4) . ?
C9 H9A 0.9300 . ?
C10 N1 1.327(3) . ?
C10 H10A 0.9300 . ?
C11 N1 1.354(3) . ?
C11 C12 1.446(4) . ?
C12 N2 1.348(3) . ?
C13 C14 1.246(5) . ?
C13 H13A 0.9300 . ?
C13 H13B 0.9300 . ?
C14 C15 1.508(4) . ?
C14 H14A 0.9300 . ?
C16 C17 1.302(4) . ?
C16 H16A 0.9300 . ?
C16 H16B 0.9300 . ?
C17 C18 1.490(3) . ?
C17 H17A 0.9300 . ?
